data_1504138
loop_
_publ_author_name
'Brawn, Ryan A.'
'Panek, James S.'

_publ_section_title
;
 Synthesis of enantioenriched homopropargylic sulfonamides by a three
 component reaction of aldehydes, sulfonamides, and chiral allenylsilanes.
;
_journal_issue 19
_journal_name_full 'Organic letters'
_journal_page_first 4362
_journal_page_last 4365
_journal_paper_doi 10.1021/ol901692n
_journal_volume 11
_journal_year 2009
_chemical_formula_sum 'C27 H27 Br N2 O6 S Si'
_chemical_formula_weight 615.57
_space_group_IT_number 14
_symmetry_cell_setting monoclinic
_symmetry_space_group_name_Hall '-P 2yn'
_symmetry_space_group_name_H-M 'P 1 21/n 1'
_atom_sites_solution_hydrogens geom
_atom_sites_solution_primary direct
_atom_sites_solution_secondary difmap
_audit_creation_method 'APEX2 v2009.7-0'
_cell_angle_alpha 90
_cell_angle_beta 92.464(4)
_cell_angle_gamma 90
_cell_formula_units_Z 8
_cell_length_a 15.3551(14)
_cell_length_b 21.005(2)
_cell_length_c 17.9066(16)
_cell_measurement_reflns_used 4542
_cell_measurement_temperature 100.(2)
_cell_measurement_theta_max 66.0378
_cell_measurement_theta_min 3.5677
_cell_volume 5770.1(9)
_computing_cell_refinement 'SAINT V7.66A (Bruker AXS, 2009)'
_computing_data_reduction 'SAINT V7.66A (Bruker AXS, 2009)'
_computing_structure_refinement 'SHELXL-97 (Sheldrick, 2008)'
_computing_structure_solution 'SHELXS-97 (Sheldrick, 2008)'
_diffrn_ambient_temperature 100.(2)
_diffrn_detector_area_resol_mean 11.2040
_diffrn_measured_fraction_theta_full 0.975
_diffrn_measured_fraction_theta_max 0.975
_diffrn_radiation_monochromator graphite
_diffrn_radiation_type CuK\a
_diffrn_radiation_wavelength 1.54178
_diffrn_reflns_av_R_equivalents 0.0000
_diffrn_reflns_av_sigmaI/netI 0.0449
_diffrn_reflns_limit_h_max 17
_diffrn_reflns_limit_h_min -17
_diffrn_reflns_limit_k_max 24
_diffrn_reflns_limit_k_min 0
_diffrn_reflns_limit_l_max 21
_diffrn_reflns_limit_l_min 0
_diffrn_reflns_number 19984
_diffrn_reflns_theta_full 66.56
_diffrn_reflns_theta_max 66.56
_diffrn_reflns_theta_min 3.24
_exptl_absorpt_coefficient_mu 3.377
_exptl_absorpt_process_details
;
;
_exptl_crystal_density_diffrn 1.417
_exptl_crystal_density_method 'not measured'
_exptl_crystal_F_000 2528
_refine_diff_density_max 3.190
_refine_diff_density_min -1.653
_refine_ls_extinction_method none
_refine_ls_goodness_of_fit_ref 1.450
_refine_ls_hydrogen_treatment mixed
_refine_ls_matrix_type full
_refine_ls_number_parameters 686
_refine_ls_number_reflns 20114
_refine_ls_number_restraints 0
_refine_ls_restrained_S_all 1.450
_refine_ls_R_factor_all 0.1562
_refine_ls_R_factor_gt 0.0814
_refine_ls_shift/su_max 0.000
_refine_ls_shift/su_mean 0.000
_refine_ls_structure_factor_coef Fsqd
_refine_ls_weighting_details 'calc w=1/[\s^2^(Fo^2^)+(0.0945P)^2^+47.8091P] where P=(Fo^2^+2Fc^2^)/3'
_refine_ls_weighting_scheme calc
_refine_ls_wR_factor_gt 0.2100
_refine_ls_wR_factor_ref 0.3271
_reflns_number_gt 16113
_reflns_number_total 20114
_reflns_threshold_expression >2sigma(I)
_cod_data_source_file ol901692n_si_003.cif
_cod_data_source_block I
_cod_database_code 1504138

loop_
_symmetry_equiv_pos_as_xyz
'x, y, z'
'-x+1/2, y+1/2, -z+1/2'
'-x, -y, -z'
'x-1/2, -y-1/2, z-1/2'

loop_
_atom_site_type_symbol
_atom_site_label
_atom_site_fract_x
_atom_site_fract_y
_atom_site_fract_z
_atom_site_U_iso_or_equiv
_atom_site_adp_type
_atom_site_calc_flag
_atom_site_refinement_flags
_atom_site_occupancy
Br Br1_1 0.36472(6) 0.01265(4) 0.46045(5) 0.0350(2) Uani d . 1
C C1_1 0.4949(5) 0.1023(4) 0.2945(4) 0.0237(17) Uani d . 1
C C2_1 0.4964(5) 0.0827(4) 0.2145(4) 0.0238(16) Uani d . 1
C C3_1 0.5360(5) 0.1293(4) 0.1774(5) 0.0300(18) Uani d . 1
H H3A_1 0.5466 0.1281 0.1255 0.036 Uiso calc R 1
C C4_1 0.5605(5) 0.1811(4) 0.2266(5) 0.031(2) Uani d . 1
C C5_1 0.4026(5) 0.1085(4) 0.3249(4) 0.0228(16) Uani d . 1
H H5D_1 0.3782 0.0644 0.328 0.027 Uiso calc R 1
C C6_1 0.4002(5) 0.1372(4) 0.4028(5) 0.0252(17) Uani d . 1
C C7_1 0.4111(5) 0.2035(4) 0.4117(4) 0.0241(16) Uani d . 1
H H7B_1 0.4237 0.2289 0.3696 0.029 Uiso calc R 1
C C8_1 0.4037(5) 0.2320(4) 0.4800(5) 0.032(2) Uani d . 1
H H8A_1 0.4109 0.2768 0.4847 0.038 Uiso calc R 1
C C9_1 0.3859(5) 0.1959(4) 0.5424(5) 0.033(2) Uani d . 1
H H9A_1 0.3806 0.2158 0.5896 0.04 Uiso calc R 1
C C10_1 0.3757(5) 0.1299(4) 0.5352(5) 0.033(2) Uani d . 1
H H10A_1 0.3636 0.1045 0.5774 0.039 Uiso calc R 1
C C11_1 0.3835(5) 0.1023(4) 0.4657(4) 0.0256(17) Uani d . 1
C C12_1 0.4313(5) -0.0564(4) 0.2303(4) 0.0262(17) Uani d . 1
C C13_1 0.3524(5) -0.0606(4) 0.2665(5) 0.0296(18) Uani d . 1
H H13A_1 0.3085 -0.0295 0.2568 0.035 Uiso calc R 1
C C14_1 0.3373(7) -0.1103(5) 0.3169(5) 0.045(2) Uani d . 1
H H14A_1 0.2832 -0.1133 0.3403 0.054 Uiso calc R 1
C C15_1 0.4021(8) -0.1547(5) 0.3320(5) 0.051(3) Uani d . 1
H H15A_1 0.3932 -0.1873 0.3677 0.061 Uiso calc R 1
C C16_1 0.4780(7) -0.1522(5) 0.2962(7) 0.052(3) Uani d . 1
H H16A_1 0.5211 -0.184 0.3057 0.063 Uiso calc R 1
C C17_1 0.4936(5) -0.1039(4) 0.2463(5) 0.034(2) Uani d . 1
H H17A_1 0.5476 -0.1028 0.2223 0.041 Uiso calc R 1
C C18_1 0.3526(5) 0.0317(4) 0.1098(5) 0.0309(18) Uani d . 1
H H18A_1 0.3638 0.069 0.0787 0.046 Uiso calc R 1
H H18B_1 0.307 0.0419 0.1445 0.046 Uiso calc R 1
H H18C_1 0.3334 -0.0039 0.0777 0.046 Uiso calc R 1
C C19_1 0.5438(5) -0.0145(4) 0.1032(4) 0.0280(17) Uani d . 1
H H19A_1 0.5285 -0.0544 0.0775 0.042 Uiso calc R 1
H H19B_1 0.5975 -0.0205 0.134 0.042 Uiso calc R 1
H H19C_1 0.5529 0.0189 0.0661 0.042 Uiso calc R 1
C C20_1 0.2064(5) 0.1909(4) 0.3395(5) 0.0259(17) Uani d . 1
C C21_1 0.1973(5) 0.2543(4) 0.3192(5) 0.0299(18) Uani d . 1
H H21A_1 0.206 0.2675 0.2693 0.036 Uiso calc R 1
C C22_1 0.1751(5) 0.2984(4) 0.3731(5) 0.035(2) Uani d . 1
H H22A_1 0.1665 0.342 0.3606 0.042 Uiso calc R 1
C C23_1 0.1661(5) 0.2771(4) 0.4449(5) 0.032(2) Uani d . 1
C C24_1 0.1764(5) 0.2138(4) 0.4668(5) 0.0290(17) Uani d . 1
H H24A_1 0.1719 0.201 0.5174 0.035 Uiso calc R 1
C C25_1 0.1939(5) 0.1698(4) 0.4102(4) 0.0224(16) Uani d . 1
H H25A_1 0.1969 0.1255 0.4212 0.027 Uiso calc R 1
C C26_1 0.5524(5) 0.0602(4) 0.3479(4) 0.0281(18) Uani d . 1
H H26A_1 0.5534 0.0792 0.3985 0.034 Uiso calc R 1
H H26B_1 0.5253 0.0176 0.351 0.034 Uiso calc R 1
C C27_1 0.6459(5) 0.0523(5) 0.3243(5) 0.039(2) Uani d . 1
H H27A_1 0.6461 0.0293 0.2767 0.059 Uiso calc R 1
H H27B_1 0.6793 0.0283 0.3627 0.059 Uiso calc R 1
H H27C_1 0.6724 0.0944 0.3183 0.059 Uiso calc R 1
N N1_1 0.1504(5) 0.3242(4) 0.5039(5) 0.0401(18) Uani d . 1
N N2_1 0.3482(4) 0.1430(2) 0.2696(4) 0.0247(14) Uani d . 1
H H2_1 0.3727 0.1668 0.236 0.03 Uiso calc R 1
O O1_1 0.5990(4) 0.2302(2) 0.2147(4) 0.0445(17) Uani d . 1
O O2_1 0.5349(2) 0.1664(2) 0.2960(2) 0.0291(13) Uani d . 1
O O3_1 0.2233(2) 0.0744(2) 0.2928(2) 0.0286(11) Uani d . 1
O O4_1 0.2092(4) 0.1614(2) 0.2005(2) 0.0345(13) Uani d . 1
O O5_1 0.1790(5) 0.3133(2) 0.5670(4) 0.0483(17) Uani d . 1
O O6_1 0.1086(5) 0.3722(2) 0.4847(4) 0.062(2) Uani d . 1
S S1_1 0.24295(12) 0.13760(9) 0.27001(10) 0.0238(4) Uani d . 1
Si Si1_1 0.45416(12) 0.00917(9) 0.16346(11) 0.0219(4) Uani d . 1
Br Br1_2 0.15485(6) 0.01575(4) 0.95451(5) 0.0374(2) Uani d . 1
C C1_2 0.0057(5) 0.1064(4) 0.7937(5) 0.0252(17) Uani d . 1
C C2_2 -0.0069(5) 0.0856(2) 0.7136(4) 0.0242(16) Uani d . 1
C C3_2 -0.0528(5) 0.1305(4) 0.6777(4) 0.0246(16) Uani d . 1
H H3A_2 -0.0714 0.1283 0.6265 0.03 Uiso calc R 1
C C4_2 -0.0712(5) 0.1841(4) 0.7270(5) 0.0279(18) Uani d . 1
C C5_2 0.1040(5) 0.1124(4) 0.8207(4) 0.0222(16) Uani d . 1
H H5D_2 0.1287 0.0683 0.8229 0.027 Uiso calc R 1
C C6_2 0.1192(5) 0.1415(4) 0.8973(4) 0.0237(16) Uani d . 1
C C7_2 0.1139(5) 0.2079(4) 0.9051(4) 0.0252(16) Uani d . 1
H H7B_2 0.097 0.2334 0.8632 0.03 Uiso calc R 1
C C8_2 0.1333(5) 0.2365(4) 0.9745(5) 0.0311(18) Uani d . 1
H H8A_2 0.1294 0.2814 0.9796 0.037 Uiso calc R 1
C C9_2 0.1581(5) 0.1997(4) 1.0355(5) 0.040(2) Uani d . 1
H H9A_2 0.1721 0.2194 1.0822 0.048 Uiso calc R 1
C C10_2 0.1627(5) 0.1336(4) 1.0290(5) 0.034(2) Uani d . 1
H H10A_2 0.1795 0.1079 1.0708 0.041 Uiso calc R 1
C C11_2 0.1420(5) 0.1061(4) 0.9599(4) 0.0276(17) Uani d . 1
C C12_2 0.0652(5) -0.0507(4) 0.7349(4) 0.0266(17) Uani d . 1
C C13_2 0.0033(5) -0.0920(4) 0.7646(5) 0.037(2) Uani d . 1
H H13A_2 -0.0561 -0.0885 0.7481 0.045 Uiso calc R 1
C C14_2 0.0274(5) -0.1370(4) 0.8168(5) 0.042(2) Uani d . 1
H H14A_2 -0.0157 -0.1648 0.835 0.05 Uiso calc R 1
C C15_2 0.1127(7) -0.1430(4) 0.8436(5) 0.041(2) Uani d . 1
H H15A_2 0.1279 -0.1734 0.8812 0.049 Uiso calc R 1
C C16_2 0.1763(5) -0.1037(4) 0.8145(5) 0.034(2) Uani d . 1
H H16A_2 0.2357 -0.1082 0.8309 0.041 Uiso calc R 1
C C17_2 0.1521(5) -0.0580(4) 0.7615(4) 0.0284(17) Uani d . 1
H H17A_2 0.1955 -0.0309 0.7427 0.034 Uiso calc R 1
C C18_2 0.1281(5) 0.0347(4) 0.6100(5) 0.0285(17) Uani d . 1
H H18A_2 0.1449 -0.0012 0.5787 0.043 Uiso calc R 1
H H18B_2 0.177 0.0462 0.6442 0.043 Uiso calc R 1
H H18C_2 0.1124 0.0712 0.5782 0.043 Uiso calc R 1
C C19_2 -0.0602(5) -0.0150(4) 0.6034(4) 0.0300(18) Uani d . 1
H H19A_2 -0.0732 0.0174 0.5651 0.045 Uiso calc R 1
H H19B_2 -0.1114 -0.0212 0.6335 0.045 Uiso calc R 1
H H19C_2 -0.0456 -0.0552 0.5792 0.045 Uiso calc R 1
C C20_2 0.3061(5) 0.1906(4) 0.8255(5) 0.0298(18) Uani d . 1
C C21_2 0.3356(5) 0.1646(4) 0.8926(5) 0.0295(18) Uani d . 1
H H21A_2 0.3253 0.121 0.903 0.035 Uiso calc R 1
C C22_2 0.3803(5) 0.2022(4) 0.9447(5) 0.036(2) Uani d . 1
H H22A_2 0.4021 0.1849 0.9908 0.043 Uiso calc R 1
C C23_2 0.3922(5) 0.2653(5) 0.9280(5) 0.047(3) Uani d . 1
C C24_2 0.3600(7) 0.2926(5) 0.8624(5) 0.048(3) Uani d . 1
H H24A_2 0.367 0.3369 0.8536 0.057 Uiso calc R 1
C C25_2 0.3174(5) 0.2542(4) 0.8094(5) 0.037(2) Uani d . 1
H H25A_2 0.2965 0.2714 0.7629 0.044 Uiso calc R 1
C C26_2 -0.0429(5) 0.0659(4) 0.8499(4) 0.0272(17) Uani d . 1
H H26A_2 -0.0147 0.0235 0.8541 0.033 Uiso calc R 1
H H26B_2 -0.0376 0.0864 0.8997 0.033 Uiso calc R 1
C C27_2 -0.1392(5) 0.0570(5) 0.8281(5) 0.036(2) Uani d . 1
H H27A_2 -0.1652 0.0984 0.815 0.054 Uiso calc R 1
H H27B_2 -0.1692 0.0387 0.8702 0.054 Uiso calc R 1
H H27C_2 -0.1452 0.0283 0.785 0.054 Uiso calc R 1
N N1_2 0.4411(7) 0.3053(5) 0.9824(5) 0.056(3) Uani d . 1
N N2_2 0.1496(4) 0.1471(2) 0.7630(4) 0.0246(14) Uani d . 1
H H2_2 0.1196 0.1718 0.7315 0.03 Uiso calc R 1
O O1_2 -0.1105(4) 0.2323(2) 0.7152(2) 0.0355(14) Uani d . 1
O O2_2 -0.0328(2) 0.1709(2) 0.7946(2) 0.0257(11) Uani d . 1
O O3_2 0.2753(4) 0.1667(2) 0.6867(2) 0.0372(14) Uani d . 1
O O4_2 0.2765(2) 0.0768(2) 0.7757(2) 0.0284(11) Uani d . 1
O O5_2 0.4339(7) 0.3633(4) 0.9758(5) 0.087(3) Uani d . 1
O O6_2 0.4860(5) 0.2777(4) 1.0323(5) 0.064(2) Uani d . 1
S S1_2 0.25336(12) 0.14088(9) 0.75620(11) 0.0258(4) Uani d . 1
Si Si1_2 0.03335(12) 0.01162(9) 0.66461(12) 0.0226(4) Uani d . 1

loop_
_atom_site_aniso_label
_atom_site_aniso_U_11
_atom_site_aniso_U_22
_atom_site_aniso_U_33
_atom_site_aniso_U_12
_atom_site_aniso_U_13
_atom_site_aniso_U_23
Br1_1 0.0524(5) 0.0197(4) 0.0334(5) -0.0022(4) 0.0080(4) 0.0040(2)
C1_1 0.024(4) 0.014(4) 0.034(4) -0.005(3) 0.004(3) -0.008(3)
C2_1 0.022(4) 0.019(4) 0.032(4) 0.004(3) 0.008(3) -0.002(3)
C3_1 0.033(4) 0.021(4) 0.037(4) -0.005(4) 0.014(4) -0.005(3)
C4_1 0.023(4) 0.022(4) 0.049(5) -0.003(3) 0.013(4) -0.004(4)
C5_1 0.026(4) 0.015(4) 0.029(4) 0.002(3) 0.009(3) 0.005(3)
C6_1 0.015(3) 0.020(4) 0.040(4) 0.005(3) 0.002(3) 0.000(3)
C7_1 0.018(4) 0.021(4) 0.034(4) -0.001(3) 0.006(3) -0.002(3)
C8_1 0.035(5) 0.021(4) 0.040(5) -0.004(4) 0.003(4) -0.005(4)
C9_1 0.034(5) 0.029(4) 0.037(5) 0.001(4) 0.009(4) -0.011(4)
C10_1 0.042(5) 0.027(4) 0.030(4) 0.006(4) 0.007(4) 0.005(3)
C11_1 0.029(4) 0.023(4) 0.024(4) 0.003(3) -0.006(3) 0.005(3)
C12_1 0.036(4) 0.022(4) 0.021(4) -0.007(3) 0.000(3) -0.005(3)
C13_1 0.031(4) 0.023(4) 0.035(4) -0.002(4) 0.003(3) -0.010(3)
C14_1 0.051(6) 0.039(5) 0.047(5) -0.025(5) 0.014(5) -0.008(5)
C15_1 0.082(8) 0.033(5) 0.036(5) -0.018(5) -0.012(5) 0.014(4)
C16_1 0.040(6) 0.040(6) 0.075(7) -0.002(5) -0.010(5) 0.022(5)
C17_1 0.037(5) 0.026(5) 0.038(5) -0.003(4) 0.000(4) 0.009(4)
C18_1 0.031(4) 0.025(4) 0.036(4) 0.003(4) -0.002(3) -0.006(4)
C19_1 0.040(4) 0.022(4) 0.023(4) 0.002(4) 0.012(3) 0.001(3)
C20_1 0.016(3) 0.023(4) 0.039(4) 0.004(3) 0.000(3) -0.004(3)
C21_1 0.031(4) 0.029(5) 0.029(4) 0.007(4) 0.003(3) 0.005(3)
C22_1 0.042(5) 0.023(4) 0.041(5) 0.013(4) 0.001(4) 0.000(4)
C23_1 0.033(4) 0.023(4) 0.041(5) 0.002(4) 0.013(4) -0.006(4)
C24_1 0.031(4) 0.026(4) 0.031(4) 0.002(4) 0.008(3) 0.003(3)
C25_1 0.022(4) 0.024(4) 0.022(4) 0.000(3) 0.005(3) 0.000(3)
C26_1 0.024(4) 0.032(5) 0.028(4) 0.002(4) -0.002(3) -0.006(3)
C27_1 0.026(4) 0.046(6) 0.046(5) 0.006(4) 0.005(4) -0.008(4)
N1_1 0.043(4) 0.034(4) 0.045(5) 0.003(4) 0.016(4) -0.006(4)
N2_1 0.022(3) 0.015(3) 0.038(4) -0.005(3) 0.014(3) -0.001(3)
O1_1 0.054(4) 0.027(3) 0.055(4) -0.018(3) 0.030(3) -0.014(3)
O2_1 0.024(3) 0.019(3) 0.046(3) -0.006(2) 0.013(2) -0.009(2)
O3_1 0.023(3) 0.018(3) 0.045(3) -0.004(2) 0.009(2) -0.002(2)
O4_1 0.026(3) 0.033(3) 0.044(3) 0.003(3) 0.002(2) -0.008(3)
O5_1 0.060(4) 0.044(4) 0.042(4) 0.002(3) 0.016(3) -0.012(3)
O6_1 0.091(6) 0.040(4) 0.057(5) 0.033(4) 0.013(4) -0.003(3)
S1_1 0.0210(9) 0.0206(10) 0.0301(10) 0.0004(8) 0.0031(7) -0.0033(8)
Si1_1 0.0239(10) 0.0139(10) 0.0281(10) -0.0001(8) 0.0034(8) -0.0018(8)
Br1_2 0.0580(5) 0.0187(4) 0.0348(5) 0.0062(4) -0.0070(4) 0.0023(2)
C1_2 0.022(4) 0.013(4) 0.041(5) 0.004(3) 0.011(3) -0.004(3)
C2_2 0.025(4) 0.013(4) 0.035(4) -0.003(3) 0.003(3) -0.003(3)
C3_2 0.035(4) 0.024(4) 0.014(3) 0.000(3) -0.001(3) 0.000(3)
C4_2 0.019(4) 0.022(4) 0.042(5) 0.002(3) 0.000(3) 0.002(4)
C5_2 0.024(4) 0.015(4) 0.027(4) 0.002(3) 0.007(3) 0.003(3)
C6_2 0.019(4) 0.021(4) 0.032(4) 0.002(3) 0.006(3) -0.003(3)
C7_2 0.027(4) 0.018(4) 0.031(4) 0.006(3) 0.005(3) 0.000(3)
C8_2 0.036(5) 0.021(4) 0.036(5) 0.009(4) 0.002(4) 0.002(3)
C9_2 0.055(6) 0.030(5) 0.034(5) 0.011(4) -0.008(4) -0.012(4)
C10_2 0.048(5) 0.023(4) 0.033(4) 0.011(4) 0.004(4) 0.003(4)
C11_2 0.031(4) 0.024(4) 0.028(4) 0.003(3) 0.004(3) 0.004(3)
C12_2 0.031(4) 0.016(4) 0.034(4) 0.003(3) 0.013(3) -0.003(3)
C13_2 0.029(4) 0.023(4) 0.059(6) 0.004(4) 0.006(4) 0.006(4)
C14_2 0.045(5) 0.030(5) 0.051(6) 0.001(4) 0.010(4) 0.016(4)
C15_2 0.052(6) 0.025(5) 0.046(5) 0.007(4) 0.009(4) 0.009(4)
C16_2 0.043(5) 0.023(4) 0.036(5) 0.007(4) 0.003(4) -0.005(4)
C17_2 0.033(4) 0.019(4) 0.033(4) 0.001(3) 0.002(3) -0.009(3)
C18_2 0.030(4) 0.023(4) 0.033(4) 0.004(3) 0.008(3) -0.009(3)
C19_2 0.042(5) 0.023(4) 0.025(4) -0.002(4) -0.002(3) -0.002(3)
C20_2 0.021(4) 0.021(4) 0.048(5) 0.000(3) 0.014(3) -0.004(4)
C21_2 0.029(4) 0.022(4) 0.039(5) -0.002(3) 0.008(3) -0.004(3)
C22_2 0.029(4) 0.034(5) 0.045(5) 0.004(4) 0.006(4) 0.000(4)
C23_2 0.039(5) 0.035(5) 0.070(7) -0.014(4) 0.022(5) -0.018(5)
C24_2 0.062(7) 0.025(5) 0.057(6) -0.016(5) 0.014(5) -0.004(4)
C25_2 0.047(5) 0.025(4) 0.038(5) -0.007(4) 0.006(4) -0.001(4)
C26_2 0.025(4) 0.028(4) 0.028(4) -0.001(3) 0.003(3) 0.005(3)
C27_2 0.029(4) 0.041(5) 0.038(5) -0.008(4) 0.008(4) -0.006(4)
N1_2 0.068(6) 0.048(6) 0.054(6) -0.028(5) 0.027(5) -0.018(4)
N2_2 0.022(3) 0.017(3) 0.036(4) 0.004(3) 0.008(3) 0.004(3)
O1_2 0.037(3) 0.022(3) 0.046(4) 0.014(3) -0.007(3) -0.003(3)
O2_2 0.023(3) 0.015(3) 0.039(3) 0.003(2) 0.001(2) -0.004(2)
O3_2 0.036(3) 0.035(3) 0.042(3) -0.010(3) 0.015(3) -0.006(3)
O4_2 0.017(2) 0.020(3) 0.048(3) 0.003(2) -0.002(2) -0.005(2)
O5_2 0.143(9) 0.052(6) 0.068(6) -0.058(6) 0.022(6) -0.020(4)
O6_2 0.041(4) 0.085(6) 0.065(5) -0.016(4) 0.005(4) -0.033(5)
S1_2 0.0222(9) 0.0190(10) 0.0368(10) -0.0009(8) 0.0080(8) -0.0051(8)
Si1_2 0.0239(10) 0.0141(10) 0.0299(11) 0.0006(8) 0.0017(8) -0.0027(8)

loop_
_atom_type_symbol
_atom_type_description
_atom_type_scat_dispersion_real
_atom_type_scat_dispersion_imag
_atom_type_scat_source
C C 0.0181 0.0091 'International Tables Vol C Tables 4.2.6.8 and 6.1.1.4'
H H 0.0000 0.0000 'International Tables Vol C Tables 4.2.6.8 and 6.1.1.4'
N N 0.0311 0.0180 'International Tables Vol C Tables 4.2.6.8 and 6.1.1.4'
O O 0.0492 0.0322 'International Tables Vol C Tables 4.2.6.8 and 6.1.1.4'
Si Si 0.2541 0.3302 'International Tables Vol C Tables 4.2.6.8 and 6.1.1.4'
S S 0.3331 0.5567 'International Tables Vol C Tables 4.2.6.8 and 6.1.1.4'
Br Br -0.6763 1.2805 'International Tables Vol C Tables 4.2.6.8 and 6.1.1.4'

loop_
_geom_angle_atom_site_label_1
_geom_angle_atom_site_label_2
_geom_angle_atom_site_label_3
_geom_angle
O2_1 C1_1 C2_1 104.2(6)
O2_1 C1_1 C5_1 107.7(6)
C2_1 C1_1 C5_1 114.4(6)
O2_1 C1_1 C26_1 106.4(6)
C2_1 C1_1 C26_1 113.8(6)
C5_1 C1_1 C26_1 109.8(6)
C3_1 C2_1 C1_1 107.5(7)
C3_1 C2_1 Si1_1 120.5(6)
C1_1 C2_1 Si1_1 132.0(6)
C2_1 C3_1 C4_1 111.1(7)
C2_1 C3_1 H3A_1 124.4
C4_1 C3_1 H3A_1 124.4
O1_1 C4_1 O2_1 121.3(8)
O1_1 C4_1 C3_1 130.7(8)
O2_1 C4_1 C3_1 108.0(7)
N2_1 C5_1 C6_1 112.9(6)
N2_1 C5_1 C1_1 108.0(6)
C6_1 C5_1 C1_1 114.5(6)
N2_1 C5_1 H5D_1 107.0
C6_1 C5_1 H5D_1 107.0
C1_1 C5_1 H5D_1 107.0
C11_1 C6_1 C7_1 117.3(7)
C11_1 C6_1 C5_1 123.5(7)
C7_1 C6_1 C5_1 119.1(7)
C8_1 C7_1 C6_1 121.2(8)
C8_1 C7_1 H7B_1 119.4
C6_1 C7_1 H7B_1 119.4
C7_1 C8_1 C9_1 120.4(8)
C7_1 C8_1 H8A_1 119.8
C9_1 C8_1 H8A_1 119.8
C8_1 C9_1 C10_1 119.6(8)
C8_1 C9_1 H9A_1 120.2
C10_1 C9_1 H9A_1 120.2
C11_1 C10_1 C9_1 118.9(8)
C11_1 C10_1 H10A_1 120.6
C9_1 C10_1 H10A_1 120.6
C6_1 C11_1 C10_1 122.7(8)
C6_1 C11_1 Br1_1 121.2(6)
C10_1 C11_1 Br1_1 116.0(6)
C13_1 C12_1 C17_1 117.2(7)
C13_1 C12_1 Si1_1 122.1(6)
C17_1 C12_1 Si1_1 120.7(6)
C12_1 C13_1 C14_1 120.8(8)
C12_1 C13_1 H13A_1 119.6
C14_1 C13_1 H13A_1 119.6
C15_1 C14_1 C13_1 119.4(9)
C15_1 C14_1 H14A_1 120.3
C13_1 C14_1 H14A_1 120.3
C16_1 C15_1 C14_1 120.4(9)
C16_1 C15_1 H15A_1 119.8
C14_1 C15_1 H15A_1 119.8
C15_1 C16_1 C17_1 120.8(10)
C15_1 C16_1 H16A_1 119.6
C17_1 C16_1 H16A_1 119.6
C16_1 C17_1 C12_1 121.3(9)
C16_1 C17_1 H17A_1 119.4
C12_1 C17_1 H17A_1 119.4
Si1_1 C18_1 H18A_1 109.5
Si1_1 C18_1 H18B_1 109.5
H18A_1 C18_1 H18B_1 109.5
Si1_1 C18_1 H18C_1 109.5
H18A_1 C18_1 H18C_1 109.5
H18B_1 C18_1 H18C_1 109.5
Si1_1 C19_1 H19A_1 109.5
Si1_1 C19_1 H19B_1 109.5
H19A_1 C19_1 H19B_1 109.5
Si1_1 C19_1 H19C_1 109.5
H19A_1 C19_1 H19C_1 109.5
H19B_1 C19_1 H19C_1 109.5
C25_1 C20_1 C21_1 122.7(7)
C25_1 C20_1 S1_1 120.3(6)
C21_1 C20_1 S1_1 116.9(6)
C20_1 C21_1 C22_1 118.9(8)
C20_1 C21_1 H21A_1 120.6
C22_1 C21_1 H21A_1 120.6
C23_1 C22_1 C21_1 118.1(8)
C23_1 C22_1 H22A_1 121.0
C21_1 C22_1 H22A_1 121.0
C22_1 C23_1 C24_1 124.0(8)
C22_1 C23_1 N1_1 118.6(8)
C24_1 C23_1 N1_1 117.2(8)
C23_1 C24_1 C25_1 116.6(7)
C23_1 C24_1 H24A_1 121.7
C25_1 C24_1 H24A_1 121.7
C20_1 C25_1 C24_1 119.6(7)
C20_1 C25_1 H25A_1 120.2
C24_1 C25_1 H25A_1 120.2
C27_1 C26_1 C1_1 114.2(7)
C27_1 C26_1 H26A_1 108.7
C1_1 C26_1 H26A_1 108.7
C27_1 C26_1 H26B_1 108.7
C1_1 C26_1 H26B_1 108.7
H26A_1 C26_1 H26B_1 107.6
C26_1 C27_1 H27A_1 109.5
C26_1 C27_1 H27B_1 109.5
H27A_1 C27_1 H27B_1 109.5
C26_1 C27_1 H27C_1 109.5
H27A_1 C27_1 H27C_1 109.5
H27B_1 C27_1 H27C_1 109.5
O5_1 N1_1 O6_1 125.1(8)
O5_1 N1_1 C23_1 118.5(8)
O6_1 N1_1 C23_1 116.5(8)
C5_1 N2_1 S1_1 120.2(5)
C5_1 N2_1 H2_1 119.9
S1_1 N2_1 H2_1 119.9
C4_1 O2_1 C1_1 109.2(6)
O4_1 S1_1 O3_1 120.4(4)
O4_1 S1_1 N2_1 107.4(3)
O3_1 S1_1 N2_1 106.8(3)
O4_1 S1_1 C20_1 106.1(4)
O3_1 S1_1 C20_1 108.0(4)
N2_1 S1_1 C20_1 107.7(3)
C19_1 Si1_1 C18_1 113.3(4)
C19_1 Si1_1 C12_1 109.9(4)
C18_1 Si1_1 C12_1 110.1(4)
C19_1 Si1_1 C2_1 104.6(3)
C18_1 Si1_1 C2_1 107.7(4)
C12_1 Si1_1 C2_1 111.2(3)
O2_2 C1_2 C2_2 103.9(6)
O2_2 C1_2 C26_2 107.2(6)
C2_2 C1_2 C26_2 114.7(7)
O2_2 C1_2 C5_2 107.7(6)
C2_2 C1_2 C5_2 113.5(6)
C26_2 C1_2 C5_2 109.3(6)
C3_2 C2_2 C1_2 107.4(6)
C3_2 C2_2 Si1_2 122.3(6)
C1_2 C2_2 Si1_2 130.3(6)
C2_2 C3_2 C4_2 111.5(7)
C2_2 C3_2 H3A_2 124.2
C4_2 C3_2 H3A_2 124.2
O1_2 C4_2 O2_2 122.1(8)
O1_2 C4_2 C3_2 130.8(8)
O2_2 C4_2 C3_2 107.0(6)
N2_2 C5_2 C6_2 112.3(6)
N2_2 C5_2 C1_2 107.6(6)
C6_2 C5_2 C1_2 114.9(6)
N2_2 C5_2 H5D_2 107.2
C6_2 C5_2 H5D_2 107.2
C1_2 C5_2 H5D_2 107.2
C11_2 C6_2 C7_2 118.0(7)
C11_2 C6_2 C5_2 122.9(7)
C7_2 C6_2 C5_2 119.0(7)
C8_2 C7_2 C6_2 120.2(7)
C8_2 C7_2 H7B_2 119.9
C6_2 C7_2 H7B_2 119.9
C9_2 C8_2 C7_2 120.2(8)
C9_2 C8_2 H8A_2 119.9
C7_2 C8_2 H8A_2 119.9
C8_2 C9_2 C10_2 120.3(8)
C8_2 C9_2 H9A_2 119.8
C10_2 C9_2 H9A_2 119.8
C11_2 C10_2 C9_2 118.5(8)
C11_2 C10_2 H10A_2 120.8
C9_2 C10_2 H10A_2 120.8
C6_2 C11_2 C10_2 122.7(7)
C6_2 C11_2 Br1_2 121.2(6)
C10_2 C11_2 Br1_2 115.9(6)
C17_2 C12_2 C13_2 116.9(8)
C17_2 C12_2 Si1_2 121.5(6)
C13_2 C12_2 Si1_2 121.6(6)
C14_2 C13_2 C12_2 121.1(9)
C14_2 C13_2 H13A_2 119.5
C12_2 C13_2 H13A_2 119.5
C13_2 C14_2 C15_2 121.6(9)
C13_2 C14_2 H14A_2 119.2
C15_2 C14_2 H14A_2 119.2
C14_2 C15_2 C16_2 119.0(9)
C14_2 C15_2 H15A_2 120.5
C16_2 C15_2 H15A_2 120.5
C17_2 C16_2 C15_2 119.5(9)
C17_2 C16_2 H16A_2 120.3
C15_2 C16_2 H16A_2 120.3
C16_2 C17_2 C12_2 122.0(8)
C16_2 C17_2 H17A_2 119.0
C12_2 C17_2 H17A_2 119.0
Si1_2 C18_2 H18A_2 109.5
Si1_2 C18_2 H18B_2 109.5
H18A_2 C18_2 H18B_2 109.5
Si1_2 C18_2 H18C_2 109.5
H18A_2 C18_2 H18C_2 109.5
H18B_2 C18_2 H18C_2 109.5
Si1_2 C19_2 H19A_2 109.5
Si1_2 C19_2 H19B_2 109.5
H19A_2 C19_2 H19B_2 109.5
Si1_2 C19_2 H19C_2 109.5
H19A_2 C19_2 H19C_2 109.5
H19B_2 C19_2 H19C_2 109.5
C21_2 C20_2 C25_2 121.8(8)
C21_2 C20_2 S1_2 119.7(6)
C25_2 C20_2 S1_2 118.5(7)
C20_2 C21_2 C22_2 119.8(8)
C20_2 C21_2 H21A_2 120.1
C22_2 C21_2 H21A_2 120.1
C23_2 C22_2 C21_2 118.1(9)
C23_2 C22_2 H22A_2 121.0
C21_2 C22_2 H22A_2 121.0
C22_2 C23_2 C24_2 122.8(9)
C22_2 C23_2 N1_2 118.5(10)
C24_2 C23_2 N1_2 118.7(9)
C23_2 C24_2 C25_2 118.8(9)
C23_2 C24_2 H24A_2 120.6
C25_2 C24_2 H24A_2 120.6
C20_2 C25_2 C24_2 118.6(9)
C20_2 C25_2 H25A_2 120.7
C24_2 C25_2 H25A_2 120.7
C27_2 C26_2 C1_2 113.1(7)
C27_2 C26_2 H26A_2 109.0
C1_2 C26_2 H26A_2 109.0
C27_2 C26_2 H26B_2 109.0
C1_2 C26_2 H26B_2 109.0
H26A_2 C26_2 H26B_2 107.8
C26_2 C27_2 H27A_2 109.5
C26_2 C27_2 H27B_2 109.5
H27A_2 C27_2 H27B_2 109.5
C26_2 C27_2 H27C_2 109.5
H27A_2 C27_2 H27C_2 109.5
H27B_2 C27_2 H27C_2 109.5
O5_2 N1_2 O6_2 125.1(10)
O5_2 N1_2 C23_2 117.5(11)
O6_2 N1_2 C23_2 117.4(9)
C5_2 N2_2 S1_2 121.0(5)
C5_2 N2_2 H2_2 119.5
S1_2 N2_2 H2_2 119.5
C4_2 O2_2 C1_2 109.8(6)
O3_2 S1_2 O4_2 120.7(4)
O3_2 S1_2 N2_2 108.1(4)
O4_2 S1_2 N2_2 107.2(3)
O3_2 S1_2 C20_2 105.6(4)
O4_2 S1_2 C20_2 106.3(4)
N2_2 S1_2 C20_2 108.7(3)
C18_2 Si1_2 C19_2 111.9(4)
C18_2 Si1_2 C12_2 110.5(4)
C19_2 Si1_2 C12_2 111.2(4)
C18_2 Si1_2 C2_2 107.9(3)
C19_2 Si1_2 C2_2 105.0(4)
C12_2 Si1_2 C2_2 110.1(3)

loop_
_geom_bond_atom_site_label_1
_geom_bond_atom_site_label_2
_geom_bond_distance
Br1_1 C11_1 1.907(8)
C1_1 O2_1 1.480(9)
C1_1 C2_1 1.492(11)
C1_1 C5_1 1.545(10)
C1_1 C26_1 1.550(11)
C2_1 C3_1 1.343(11)
C2_1 Si1_1 1.894(8)
C3_1 C4_1 1.441(12)
C3_1 H3A_1 0.95
C4_1 O1_1 1.212(10)
C4_1 O2_1 1.355(10)
C5_1 N2_1 1.460(10)
C5_1 C6_1 1.522(11)
C5_1 H5D_1 1.0
C6_1 C11_1 1.376(11)
C6_1 C7_1 1.412(11)
C7_1 C8_1 1.372(11)
C7_1 H7B_1 0.95
C8_1 C9_1 1.387(12)
C8_1 H8A_1 0.95
C9_1 C10_1 1.400(12)
C9_1 H9A_1 0.95
C10_1 C11_1 1.383(11)
C10_1 H10A_1 0.95
C12_1 C13_1 1.401(11)
C12_1 C17_1 1.403(12)
C12_1 Si1_1 1.868(8)
C13_1 C14_1 1.405(13)
C13_1 H13A_1 0.95
C14_1 C15_1 1.382(15)
C14_1 H14A_1 0.95
C15_1 C16_1 1.356(16)
C15_1 H15A_1 0.95
C16_1 C17_1 1.380(13)
C16_1 H16A_1 0.95
C17_1 H17A_1 0.95
C18_1 Si1_1 1.857(8)
C18_1 H18A_1 0.98
C18_1 H18B_1 0.98
C18_1 H18C_1 0.98
C19_1 Si1_1 1.854(8)
C19_1 H19A_1 0.98
C19_1 H19B_1 0.98
C19_1 H19C_1 0.98
C20_1 C25_1 1.364(11)
C20_1 C21_1 1.386(11)
C20_1 S1_1 1.783(8)
C21_1 C22_1 1.390(12)
C21_1 H21A_1 0.95
C22_1 C23_1 1.374(12)
C22_1 H22A_1 0.95
C23_1 C24_1 1.394(12)
C23_1 N1_1 1.474(11)
C24_1 C25_1 1.407(11)
C24_1 H24A_1 0.95
C25_1 H25A_1 0.95
C26_1 C27_1 1.522(10)
C26_1 H26A_1 0.99
C26_1 H26B_1 0.99
C27_1 H27A_1 0.98
C27_1 H27B_1 0.98
C27_1 H27C_1 0.98
N1_1 O5_1 1.216(10)
N1_1 O6_1 1.236(10)
N2_1 S1_1 1.621(6)
N2_1 H2_1 0.88
O3_1 S1_1 1.425(6)
O4_1 S1_1 1.418(6)
Br1_2 C11_2 1.911(8)
C1_2 O2_2 1.477(9)
C1_2 C2_2 1.505(11)
C1_2 C26_2 1.536(11)
C1_2 C5_2 1.570(10)
C2_2 C3_2 1.327(11)
C2_2 Si1_2 1.901(8)
C3_2 C4_2 1.465(11)
C3_2 H3A_2 0.95
C4_2 O1_2 1.193(10)
C4_2 O2_2 1.352(10)
C5_2 N2_2 1.468(9)
C5_2 C6_2 1.511(11)
C5_2 H5D_2 1.0
C6_2 C11_2 1.377(11)
C6_2 C7_2 1.403(11)
C7_2 C8_2 1.401(12)
C7_2 H7B_2 0.95
C8_2 C9_2 1.378(12)
C8_2 H8A_2 0.95
C9_2 C10_2 1.396(12)
C9_2 H9A_2 0.95
C10_2 C11_2 1.389(12)
C10_2 H10A_2 0.95
C12_2 C17_2 1.405(11)
C12_2 C13_2 1.407(12)
C12_2 Si1_2 1.868(8)
C13_2 C14_2 1.370(13)
C13_2 H13A_2 0.95
C14_2 C15_2 1.382(14)
C14_2 H14A_2 0.95
C15_2 C16_2 1.397(13)
C15_2 H15A_2 0.95
C16_2 C17_2 1.390(12)
C16_2 H16A_2 0.95
C17_2 H17A_2 0.95
C18_2 Si1_2 1.852(8)
C18_2 H18A_2 0.98
C18_2 H18B_2 0.98
C18_2 H18C_2 0.98
C19_2 Si1_2 1.856(8)
C19_2 H19A_2 0.98
C19_2 H19B_2 0.98
C19_2 H19C_2 0.98
C20_2 C21_2 1.379(12)
C20_2 C25_2 1.379(12)
C20_2 S1_2 1.789(9)
C21_2 C22_2 1.381(12)
C21_2 H21A_2 0.95
C22_2 C23_2 1.372(14)
C22_2 H22A_2 0.95
C23_2 C24_2 1.380(16)
C23_2 N1_2 1.469(13)
C24_2 C25_2 1.388(13)
C24_2 H24A_2 0.95
C25_2 H25A_2 0.95
C26_2 C27_2 1.526(11)
C26_2 H26A_2 0.99
C26_2 H26B_2 0.99
C27_2 H27A_2 0.98
C27_2 H27B_2 0.98
C27_2 H27C_2 0.98
N1_2 O5_2 1.228(13)
N1_2 O6_2 1.248(13)
N2_2 S1_2 1.609(6)
N2_2 H2_2 0.88
O3_2 S1_2 1.411(6)
O4_2 S1_2 1.432(6)
